data_2239084
loop_
_publ_author_name
'Yamuna, Thammarse S.'
'Kaur, Manpreet'
'Anderson, Brian J.'
'Jasinski, Jerry P.'
'Yathirajan, H. S.'

_publ_section_title
;
 Enrofloxacinium oxalate
;
_journal_coeditor_code HG5378
_journal_issue 2
_journal_name_full 'Acta Crystallographica Section E'
_journal_page_first o200
_journal_page_last o201
_journal_paper_doi 10.1107/S1600536814001421
_journal_volume 70
_journal_year 2014
_chemical_formula_iupac '2C19 H23 F N3 O3 +, C2 O4 2-'
_chemical_formula_moiety '2(C19 H23 F N3 O3 +), C2 O4 2-'
_chemical_formula_sum 'C40 H46 F2 N6 O10'
_chemical_formula_weight 808.83
_chemical_name_common
;
Enrofloxacinium oxalate
;
_chemical_name_systematic
'Bis-[4-(3-carboxy-1-cyclopropyl-6-fluoro-4-oxo-1,4-dihydroquinolin-7-yl)-1-ethylpiperazin-1-ium] oxalate'
_space_group_crystal_system triclinic
_space_group_IT_number 2
_space_group_name_Hall '-P 1'
_space_group_name_H-M_alt 'P -1'
_symmetry_space_group_name_Hall '-P 1'
_symmetry_space_group_name_H-M 'P -1'
_atom_sites_solution_hydrogens geom
_atom_sites_solution_primary direct
_audit_creation_method
;
  Olex2 1.2
  (compiled Apr 23 2013 17:54:37, GUI svn.r4466)
;
_cell_angle_alpha 68.987(5)
_cell_angle_beta 84.740(4)
_cell_angle_gamma 73.093(5)
_cell_formula_units_Z 2
_cell_length_a 9.8552(5)
_cell_length_b 13.3056(8)
_cell_length_c 15.6124(8)
_cell_measurement_reflns_used 4206
_cell_measurement_temperature 173(2)
_cell_measurement_theta_max 72.4604
_cell_measurement_theta_min 3.7011
_cell_volume 1828.32(19)
_computing_cell_refinement 'CrysAlisPro (Agilent, 2012)'
_computing_data_collection 'CrysAlisPro (Agilent, 2012)'
_computing_data_reduction 'CrysAlisRed (Agilent, 2012)'
_computing_molecular_graphics 'Olex2 (Dolomanov <i>et al.</i>, 2009)'
_computing_publication_material 'Olex2 (Dolomanov <i>et al.</i>, 2009)'
_computing_structure_refinement 'SHELXL-2012 (Sheldrick, 2008)'
_computing_structure_solution 'SUPERFLIP (Palatinus & Chapuis, 2007)'
_diffrn_ambient_temperature 173(2)
_diffrn_detector_area_resol_mean 16.0416
_diffrn_measured_fraction_theta_full 0.997
_diffrn_measured_fraction_theta_max 0.964
_diffrn_measurement_device_type 'Agilent Xcalibur (Eos, Gemini)'
_diffrn_measurement_method '\w scans'
_diffrn_radiation_type CuK\a
_diffrn_radiation_wavelength 1.54184
_diffrn_reflns_av_R_equivalents 0.0238
_diffrn_reflns_limit_h_max 10
_diffrn_reflns_limit_h_min -12
_diffrn_reflns_limit_k_max 15
_diffrn_reflns_limit_k_min -16
_diffrn_reflns_limit_l_max 19
_diffrn_reflns_limit_l_min -17
_diffrn_reflns_number 11885
_diffrn_reflns_theta_full 67.684
_diffrn_reflns_theta_max 72.611
_diffrn_reflns_theta_min 3.704
_exptl_absorpt_coefficient_mu 0.952
_exptl_absorpt_correction_T_max 1.00000
_exptl_absorpt_correction_T_min 0.87970
_exptl_absorpt_correction_type multi-scan
_exptl_absorpt_process_details
;
(CrysAlisPro and CrysAlisRed; Agilent, 2012)
;
_exptl_crystal_colour colourless
_exptl_crystal_density_diffrn 1.469
_exptl_crystal_description irregular
_exptl_crystal_F_000 852
_exptl_crystal_size_max 0.24
_exptl_crystal_size_mid 0.16
_exptl_crystal_size_min 0.08
_refine_diff_density_max 0.675
_refine_diff_density_min -0.276
_refine_ls_extinction_method none
_refine_ls_goodness_of_fit_ref 1.027
_refine_ls_hydrogen_treatment constr
_refine_ls_matrix_type full
_refine_ls_number_parameters 527
_refine_ls_number_reflns 7017
_refine_ls_number_restraints 0
_refine_ls_restrained_S_all 1.027
_refine_ls_R_factor_all 0.0640
_refine_ls_R_factor_gt 0.0508
_refine_ls_shift/su_max 0.000
_refine_ls_shift/su_mean 0.000
_refine_ls_structure_factor_coef Fsqd
_refine_ls_weighting_details 'w=1/[\s^2^(Fo^2^)+(0.0686P)^2^+1.1302P] where P=(Fo^2^+2Fc^2^)/3'
_refine_ls_weighting_scheme calc
_refine_ls_wR_factor_gt 0.1336
_refine_ls_wR_factor_ref 0.1447
_reflns_number_gt 5641
_reflns_number_total 7017
_reflns_threshold_expression 'I > 2\s(I)'
_cod_data_source_file hg5378sup1.cif
_cod_data_source_block I
_cod_original_cell_volume 1828.31(19)
_cod_database_code 2239084
_cod_database_fobs_code 2239084
_shelx_space_group_comment
;
The symmetry employed for this shelxl refinement is uniquely defined
by the following loop, which should always be used as a source of
symmetry information in preference to the above space-group names.
They are only intended as comments.
;

loop_
_space_group_symop_operation_xyz
'x, y, z'
'-x, -y, -z'

loop_
_atom_site_type_symbol
_atom_site_label
_atom_site_fract_x
_atom_site_fract_y
_atom_site_fract_z
_atom_site_U_iso_or_equiv
_atom_site_adp_type
_atom_site_calc_flag
_atom_site_occupancy
F F1B 0.70509(15) 0.74124(11) 0.12480(9) 0.0406(3) Uani d 1
O O1B 0.45726(17) 0.76166(13) -0.15035(10) 0.0344(4) Uani d 1
O O2B 0.30755(18) 0.72055(15) -0.25107(10) 0.0380(4) Uani d 1
H H2B 0.3660 0.7429 -0.2343 0.057 Uiso calc 1
O O3B 0.16661(17) 0.61191(15) -0.18637(11) 0.0373(4) Uani d 1
N N1B 0.64215(19) 0.56582(17) 0.27496(12) 0.0317(4) Uani d 1
N N2B 0.79517(19) 0.43144(15) 0.44580(11) 0.0287(4) Uani d 1
H H2BA 0.7737 0.4906 0.4725 0.034 Uiso calc 1
N N3B 0.31112(18) 0.54720(14) 0.07440(11) 0.0245(4) Uani d 1
C C1B 0.5793(2) 0.60258(17) 0.19053(14) 0.0260(4) Uani d 1
C C2B 0.6151(2) 0.68662(18) 0.11280(14) 0.0280(4) Uani d 1
C C3B 0.5611(2) 0.71886(17) 0.02720(14) 0.0281(4) Uani d 1
H H3B 0.5901 0.7734 -0.0211 0.034 Uiso calc 1
C C4B 0.4613(2) 0.67010(17) 0.01123(13) 0.0246(4) Uani d 1
C C5B 0.4119(2) 0.69607(17) -0.08076(14) 0.0261(4) Uani d 1
C C6B 0.3120(2) 0.63909(17) -0.08788(14) 0.0258(4) Uani d 1
C C7B 0.2664(2) 0.56886(17) -0.01080(14) 0.0266(4) Uani d 1
H H7B 0.2008 0.5341 -0.0176 0.032 Uiso calc 1
C C8B 0.4148(2) 0.59339(16) 0.08783(13) 0.0232(4) Uani d 1
C C9B 0.4739(2) 0.55956(17) 0.17494(13) 0.0254(4) Uani d 1
H H9B 0.4425 0.5072 0.2238 0.030 Uiso calc 1
C C10B 0.5681(2) 0.5247(2) 0.36023(14) 0.0336(5) Uani d 1
H H10A 0.4814 0.5127 0.3463 0.040 Uiso calc 1
H H10B 0.5423 0.5809 0.3893 0.040 Uiso calc 1
C C11B 0.6586(2) 0.4166(2) 0.42578(15) 0.0343(5) Uani d 1
H H11A 0.6079 0.3933 0.4825 0.041 Uiso calc 1
H H11B 0.6777 0.3584 0.3991 0.041 Uiso calc 1
C C12B 0.8697(2) 0.4687(2) 0.35783(14) 0.0316(5) Uani d 1
H H12A 0.8919 0.4108 0.3306 0.038 Uiso calc 1
H H12B 0.9583 0.4795 0.3698 0.038 Uiso calc 1
C C13B 0.7800(2) 0.5769(2) 0.29089(15) 0.0329(5) Uani d 1
H H13A 0.7662 0.6368 0.3152 0.039 Uiso calc 1
H H13B 0.8292 0.5966 0.2331 0.039 Uiso calc 1
C C14B 0.2554(2) 0.47290(17) 0.15365(14) 0.0273(4) Uani d 1
H H14B 0.3176 0.3969 0.1816 0.033 Uiso calc 1
C C15B 0.1645(2) 0.5239(2) 0.21785(15) 0.0322(5) Uani d 1
H H15A 0.1454 0.6040 0.2032 0.039 Uiso calc 1
H H15B 0.1730 0.4800 0.2829 0.039 Uiso calc 1
C C16B 0.0994(2) 0.48439(19) 0.15630(15) 0.0321(5) Uani d 1
H H16A 0.0689 0.4168 0.1845 0.039 Uiso calc 1
H H16B 0.0413 0.5409 0.1047 0.039 Uiso calc 1
C C17B 0.2551(2) 0.65490(18) -0.17814(14) 0.0295(5) Uani d 1
C C18B 0.8887(3) 0.3272(2) 0.51176(16) 0.0391(5) Uani d 1
H H18A 0.9804 0.3388 0.5154 0.047 Uiso calc 1
H H18B 0.9035 0.2663 0.4885 0.047 Uiso calc 1
C C19B 0.8275(3) 0.2936(2) 0.60727(17) 0.0519(7) Uani d 1
H H19A 0.7420 0.2737 0.6053 0.078 Uiso calc 1
H H19B 0.8065 0.3554 0.6290 0.078 Uiso calc 1
H H19C 0.8952 0.2306 0.6480 0.078 Uiso calc 1
F F1A 1.13064(14) 0.29936(11) 0.04417(8) 0.0342(3) Uani d 1
O O1A 0.85745(17) 0.19630(13) -0.15083(10) 0.0321(3) Uani d 1
O O2A 0.68669(19) 0.11660(14) -0.20006(10) 0.0397(4) Uani d 1
H H2A 0.7408 0.1535 -0.2009 0.060 Uiso calc 1
O O3A 0.60977(18) -0.01945(14) -0.09726(11) 0.0391(4) Uani d 1
N N1A 1.09798(19) 0.17150(16) 0.22569(12) 0.0295(4) Uani d 1
N N2A 1.27942(18) 0.04206(14) 0.38543(11) 0.0253(4) Uani d 1
H H2AA 1.2703 0.1003 0.4118 0.030 Uiso calc 1
N N3A 0.8099(2) 0.00160(16) 0.11512(12) 0.0307(4) Uani d 1
C C1A 1.0440(2) 0.15549(17) 0.15500(14) 0.0262(4) Uani d 1
C C2A 1.0595(2) 0.22096(17) 0.06202(14) 0.0256(4) Uani d 1
C C3A 0.9992(2) 0.21296(17) -0.00905(14) 0.0257(4) Uani d 1
H H3A 1.0154 0.2555 -0.0689 0.031 Uiso calc 1
C C4A 0.9124(2) 0.14100(16) 0.00681(13) 0.0238(4) Uani d 1
C C5A 0.8418(2) 0.13722(17) -0.06899(14) 0.0252(4) Uani d 1
C C6A 0.7540(2) 0.06251(17) -0.04422(14) 0.0263(4) Uani d 1
C C7A 0.7432(2) -0.00186(19) 0.04534(15) 0.0298(5) Uani d 1
H H7A 0.6867 -0.0506 0.0587 0.036 Uiso calc 1
C C8A 0.8943(2) 0.07485(17) 0.09788(14) 0.0260(4) Uani d 1
C C9A 0.9630(2) 0.08076(18) 0.16998(14) 0.0290(4) Uani d 1
H H9A 0.9543 0.0334 0.2295 0.035 Uiso calc 1
C C10A 1.0411(2) 0.1374(2) 0.31756(14) 0.0322(5) Uani d 1
H H10C 0.9480 0.1281 0.3142 0.039 Uiso calc 1
H H10D 1.0305 0.1959 0.3430 0.039 Uiso calc 1
C C11A 1.1360(2) 0.02910(19) 0.38023(14) 0.0303(5) Uani d 1
H H11C 1.0957 0.0094 0.4411 0.036 Uiso calc 1
H H11D 1.1429 -0.0307 0.3570 0.036 Uiso calc 1
C C12A 1.3383(2) 0.07932(18) 0.29130(14) 0.0285(4) Uani d 1
H H12C 1.3549 0.0200 0.2660 0.034 Uiso calc 1
H H12D 1.4288 0.0928 0.2952 0.034 Uiso calc 1
C C13A 1.2397(2) 0.18483(19) 0.22765(14) 0.0302(5) Uani d 1
H H13C 1.2334 0.2469 0.2480 0.036 Uiso calc 1
H H13D 1.2779 0.2023 0.1662 0.036 Uiso calc 1
C C14A 0.8049(3) -0.0800(2) 0.20732(15) 0.0351(5) Uani d 1
H H14A 0.8879 -0.1454 0.2267 0.042 Uiso calc 1
C C15A 0.7333(3) -0.0368(2) 0.28052(17) 0.0419(6) Uani d 1
H H15C 0.6916 0.0434 0.2638 0.050 Uiso calc 1
H H15D 0.7730 -0.0746 0.3422 0.050 Uiso calc 1
C C16A 0.6662(3) -0.0993(2) 0.24179(16) 0.0374(5) Uani d 1
H H16C 0.6652 -0.1747 0.2802 0.045 Uiso calc 1
H H16D 0.5838 -0.0567 0.2018 0.045 Uiso calc 1
C C17A 0.6767(2) 0.04869(19) -0.11462(15) 0.0308(5) Uani d 1
C C18A 1.3797(2) -0.06322(19) 0.44442(15) 0.0348(5) Uani d 1
H H18C 1.4717 -0.0504 0.4445 0.042 Uiso calc 1
H H18D 1.3911 -0.1212 0.4183 0.042 Uiso calc 1
C C19A 1.3304(3) -0.1041(2) 0.54241(16) 0.0449(6) Uani d 1
H H19D 1.2494 -0.1310 0.5441 0.067 Uiso calc 1
H H19E 1.3051 -0.0435 0.5657 0.067 Uiso calc 1
H H19F 1.4055 -0.1638 0.5796 0.067 Uiso calc 1
O O1C 0.4046(2) 0.30357(16) 0.54362(14) 0.0533(5) Uani d 1
O O2C 0.2052(2) 0.42635(15) 0.47408(13) 0.0481(5) Uani d 1
O O3C 0.3605(2) 0.28420(16) 0.35788(12) 0.0496(5) Uani d 1
O O4C 0.2434(2) 0.18491(15) 0.47003(12) 0.0456(4) Uani d 1
C C1C 0.3040(2) 0.33643(18) 0.48940(15) 0.0317(5) Uani d 1
C C2C 0.3017(3) 0.26345(19) 0.43358(16) 0.0346(5) Uani d 1

loop_
_atom_site_aniso_label
_atom_site_aniso_U_11
_atom_site_aniso_U_22
_atom_site_aniso_U_33
_atom_site_aniso_U_12
_atom_site_aniso_U_13
_atom_site_aniso_U_23
F1B 0.0524(8) 0.0426(8) 0.0337(7) -0.0283(7) -0.0099(6) -0.0070(6)
O1B 0.0380(9) 0.0414(9) 0.0221(7) -0.0177(7) -0.0020(6) -0.0032(6)
O2B 0.0405(9) 0.0505(10) 0.0232(8) -0.0161(8) -0.0039(6) -0.0094(7)
O3B 0.0346(9) 0.0509(10) 0.0337(8) -0.0138(8) -0.0040(7) -0.0205(7)
N1B 0.0292(9) 0.0466(11) 0.0215(9) -0.0151(8) -0.0003(7) -0.0108(8)
N2B 0.0354(10) 0.0299(9) 0.0225(8) -0.0077(8) -0.0013(7) -0.0117(7)
N3B 0.0255(9) 0.0258(8) 0.0226(8) -0.0090(7) -0.0006(6) -0.0072(7)
C1B 0.0262(10) 0.0302(10) 0.0233(10) -0.0068(8) 0.0001(8) -0.0123(8)
C2B 0.0284(10) 0.0306(11) 0.0297(11) -0.0137(9) -0.0012(8) -0.0113(9)
C3B 0.0325(11) 0.0280(10) 0.0241(10) -0.0119(9) 0.0017(8) -0.0068(8)
C4B 0.0247(10) 0.0253(10) 0.0227(10) -0.0057(8) -0.0013(8) -0.0074(8)
C5B 0.0251(10) 0.0264(10) 0.0245(10) -0.0046(8) 0.0002(8) -0.0082(8)
C6B 0.0239(10) 0.0293(10) 0.0241(10) -0.0039(8) -0.0023(8) -0.0113(8)
C7B 0.0254(10) 0.0293(10) 0.0281(10) -0.0067(8) -0.0022(8) -0.0137(8)
C8B 0.0229(10) 0.0239(9) 0.0237(10) -0.0053(8) 0.0001(7) -0.0100(8)
C9B 0.0284(10) 0.0251(10) 0.0221(10) -0.0087(8) 0.0014(8) -0.0068(8)
C10B 0.0308(11) 0.0511(14) 0.0227(10) -0.0146(10) 0.0021(8) -0.0152(10)
C11B 0.0402(13) 0.0431(13) 0.0251(10) -0.0184(11) 0.0024(9) -0.0135(10)
C12B 0.0291(11) 0.0430(13) 0.0272(11) -0.0121(10) 0.0012(8) -0.0161(9)
C13B 0.0328(12) 0.0423(13) 0.0269(11) -0.0165(10) -0.0024(9) -0.0105(9)
C14B 0.0297(11) 0.0244(10) 0.0267(10) -0.0106(8) -0.0022(8) -0.0045(8)
C15B 0.0330(11) 0.0365(12) 0.0263(10) -0.0130(9) 0.0032(8) -0.0080(9)
C16B 0.0297(11) 0.0317(11) 0.0330(11) -0.0121(9) -0.0004(9) -0.0059(9)
C17B 0.0260(10) 0.0347(11) 0.0276(11) -0.0027(9) -0.0030(8) -0.0144(9)
C18B 0.0461(14) 0.0344(12) 0.0332(12) -0.0036(11) -0.0066(10) -0.0116(10)
C19B 0.0691(19) 0.0451(15) 0.0316(13) -0.0115(14) -0.0073(12) -0.0035(11)
F1A 0.0425(7) 0.0353(7) 0.0285(6) -0.0195(6) -0.0064(5) -0.0068(5)
O1A 0.0425(9) 0.0348(8) 0.0214(7) -0.0150(7) -0.0033(6) -0.0083(6)
O2A 0.0536(11) 0.0451(10) 0.0260(8) -0.0232(8) -0.0085(7) -0.0093(7)
O3A 0.0459(10) 0.0476(10) 0.0330(8) -0.0240(8) -0.0051(7) -0.0145(7)
N1A 0.0279(9) 0.0415(10) 0.0221(8) -0.0124(8) -0.0026(7) -0.0117(8)
N2A 0.0277(9) 0.0260(9) 0.0234(8) -0.0072(7) -0.0034(7) -0.0093(7)
N3A 0.0338(10) 0.0371(10) 0.0226(9) -0.0157(8) -0.0037(7) -0.0063(7)
C1A 0.0238(10) 0.0302(10) 0.0240(10) -0.0040(8) -0.0045(8) -0.0103(8)
C2A 0.0238(10) 0.0258(10) 0.0282(10) -0.0083(8) -0.0017(8) -0.0091(8)
C3A 0.0291(10) 0.0243(10) 0.0215(9) -0.0056(8) -0.0001(8) -0.0068(8)
C4A 0.0234(10) 0.0247(10) 0.0232(10) -0.0044(8) -0.0016(7) -0.0093(8)
C5A 0.0256(10) 0.0247(10) 0.0240(10) -0.0026(8) -0.0012(8) -0.0101(8)
C6A 0.0268(10) 0.0272(10) 0.0259(10) -0.0050(8) -0.0042(8) -0.0113(8)
C7A 0.0282(11) 0.0339(11) 0.0304(11) -0.0132(9) -0.0027(8) -0.0106(9)
C8A 0.0259(10) 0.0292(10) 0.0236(10) -0.0088(8) -0.0018(8) -0.0086(8)
C9A 0.0299(11) 0.0355(11) 0.0203(10) -0.0110(9) -0.0024(8) -0.0061(8)
C10A 0.0271(11) 0.0462(13) 0.0248(10) -0.0083(10) -0.0008(8) -0.0154(9)
C11A 0.0303(11) 0.0389(12) 0.0257(10) -0.0156(9) 0.0014(8) -0.0114(9)
C12A 0.0252(10) 0.0370(11) 0.0264(10) -0.0111(9) 0.0008(8) -0.0130(9)
C13A 0.0344(11) 0.0360(11) 0.0235(10) -0.0164(9) -0.0044(8) -0.0080(9)
C14A 0.0391(13) 0.0370(12) 0.0282(11) -0.0130(10) -0.0025(9) -0.0077(9)
C15A 0.0470(14) 0.0453(14) 0.0358(13) -0.0150(12) 0.0017(11) -0.0151(11)
C16A 0.0419(13) 0.0446(13) 0.0299(11) -0.0201(11) 0.0025(10) -0.0119(10)
C17A 0.0328(11) 0.0335(11) 0.0285(11) -0.0078(9) -0.0034(9) -0.0137(9)
C18A 0.0353(12) 0.0306(11) 0.0332(12) -0.0039(9) -0.0049(9) -0.0077(9)
C19A 0.0518(15) 0.0406(14) 0.0308(12) -0.0068(12) -0.0062(11) -0.0022(10)
O1C 0.0546(12) 0.0499(11) 0.0629(12) -0.0027(9) -0.0203(10) -0.0325(10)
O2C 0.0559(11) 0.0402(10) 0.0513(11) 0.0029(8) -0.0187(9) -0.0278(8)
O3C 0.0676(13) 0.0535(11) 0.0318(9) -0.0168(10) 0.0009(8) -0.0197(8)
O4C 0.0602(12) 0.0431(10) 0.0428(10) -0.0201(9) 0.0007(8) -0.0214(8)
C1C 0.0404(12) 0.0304(11) 0.0261(10) -0.0096(10) -0.0008(9) -0.0118(9)
C2C 0.0383(12) 0.0321(12) 0.0319(12) -0.0035(10) -0.0099(9) -0.0117(9)

loop_
_atom_type_symbol
_atom_type_description
_atom_type_scat_dispersion_real
_atom_type_scat_dispersion_imag
_atom_type_scat_source
C C 0.0181 0.0091 'International Tables Vol C Tables 4.2.6.8 and 6.1.1.4'
H H 0.0000 0.0000 'International Tables Vol C Tables 4.2.6.8 and 6.1.1.4'
N N 0.0311 0.0180 'International Tables Vol C Tables 4.2.6.8 and 6.1.1.4'
O O 0.0492 0.0322 'International Tables Vol C Tables 4.2.6.8 and 6.1.1.4'
F F 0.0727 0.0534 'International Tables Vol C Tables 4.2.6.8 and 6.1.1.4'

loop_
_geom_angle_atom_site_label_1
_geom_angle_atom_site_label_2
_geom_angle_atom_site_label_3
_geom_angle
C17B O2B H2B 109.5
C1B N1B C10B 122.36(18)
C1B N1B C13B 124.61(18)
C13B N1B C10B 112.54(17)
C11B N2B H2BA 108.4
C11B N2B C18B 112.92(18)
C12B N2B H2BA 108.4
C12B N2B C11B 108.48(16)
C12B N2B C18B 110.20(17)
C18B N2B H2BA 108.4
C7B N3B C8B 120.31(17)
C7B N3B C14B 120.42(17)
C8B N3B C14B 119.24(16)
N1B C1B C2B 123.04(19)
N1B C1B C9B 121.74(19)
C9B C1B C2B 115.22(18)
F1B C2B C1B 118.60(18)
C3B C2B F1B 117.39(18)
C3B C2B C1B 123.97(19)
C2B C3B H3B 119.9
C2B C3B C4B 120.21(19)
C4B C3B H3B 119.9
C3B C4B C5B 121.03(18)
C8B C4B C3B 117.31(18)
C8B C4B C5B 121.64(18)
O1B C5B C4B 122.03(19)
O1B C5B C6B 122.41(19)
C6B C5B C4B 115.52(18)
C5B C6B C17B 121.59(19)
C7B C6B C5B 120.28(18)
C7B C6B C17B 118.13(19)
N3B C7B C6B 123.55(19)
N3B C7B H7B 118.2
C6B C7B H7B 118.2
N3B C8B C4B 118.48(17)
C9B C8B N3B 120.03(18)
C9B C8B C4B 121.43(18)
C1B C9B H9B 119.2
C8B C9B C1B 121.55(19)
C8B C9B H9B 119.2
N1B C10B H10A 109.3
N1B C10B H10B 109.3
N1B C10B C11B 111.66(19)
H10A C10B H10B 107.9
C11B C10B H10A 109.3
C11B C10B H10B 109.3
N2B C11B C10B 110.48(18)
N2B C11B H11A 109.6
N2B C11B H11B 109.6
C10B C11B H11A 109.6
C10B C11B H11B 109.6
H11A C11B H11B 108.1
N2B C12B H12A 109.3
N2B C12B H12B 109.3
N2B C12B C13B 111.51(18)
H12A C12B H12B 108.0
C13B C12B H12A 109.3
C13B C12B H12B 109.3
N1B C13B C12B 111.01(18)
N1B C13B H13A 109.4
N1B C13B H13B 109.4
C12B C13B H13A 109.4
C12B C13B H13B 109.4
H13A C13B H13B 108.0
N3B C14B H14B 116.3
N3B C14B C15B 117.44(17)
N3B C14B C16B 118.40(17)
C15B C14B H14B 116.3
C15B C14B C16B 60.61(14)
C16B C14B H14B 116.3
C14B C15B H15A 117.8
C14B C15B H15B 117.8
C14B C15B C16B 59.81(14)
H15A C15B H15B 114.9
C16B C15B H15A 117.8
C16B C15B H15B 117.8
C14B C16B C15B 59.58(14)
C14B C16B H16A 117.8
C14B C16B H16B 117.8
C15B C16B H16A 117.8
C15B C16B H16B 117.8
H16A C16B H16B 115.0
O2B C17B C6B 115.55(18)
O3B C17B O2B 121.15(19)
O3B C17B C6B 123.3(2)
N2B C18B H18A 109.0
N2B C18B H18B 109.0
N2B C18B C19B 112.9(2)
H18A C18B H18B 107.8
C19B C18B H18A 109.0
C19B C18B H18B 109.0
C18B C19B H19A 109.5
C18B C19B H19B 109.5
C18B C19B H19C 109.5
H19A C19B H19B 109.5
H19A C19B H19C 109.5
H19B C19B H19C 109.5
C17A O2A H2A 109.5
C1A N1A C10A 120.94(18)
C1A N1A C13A 124.69(18)
C10A N1A C13A 111.08(16)
C11A N2A H2AA 108.2
C11A N2A C12A 109.96(15)
C11A N2A C18A 112.47(17)
C12A N2A H2AA 108.2
C18A N2A H2AA 108.2
C18A N2A C12A 109.69(16)
C7A N3A C8A 119.97(18)
C7A N3A C14A 119.13(18)
C8A N3A C14A 120.60(17)
N1A C1A C2A 121.21(19)
N1A C1A C9A 122.43(19)
C9A C1A C2A 116.21(18)
F1A C2A C1A 118.45(17)
F1A C2A C3A 118.63(18)
C3A C2A C1A 122.80(19)
C2A C3A H3A 119.7
C2A C3A C4A 120.68(19)
C4A C3A H3A 119.7
C3A C4A C5A 120.52(18)
C8A C4A C3A 118.19(18)
C8A C4A C5A 121.28(18)
O1A C5A C4A 121.67(19)
O1A C5A C6A 122.88(18)
C6A C5A C4A 115.45(18)
C5A C6A C17A 121.50(18)
C7A C6A C5A 120.70(18)
C7A C6A C17A 117.75(19)
N3A C7A C6A 123.4(2)
N3A C7A H7A 118.3
C6A C7A H7A 118.3
N3A C8A C4A 119.14(18)
N3A C8A C9A 120.75(18)
C9A C8A C4A 120.09(19)
C1A C9A C8A 121.89(19)
C1A C9A H9A 119.1
C8A C9A H9A 119.1
N1A C10A H10C 109.2
N1A C10A H10D 109.2
N1A C10A C11A 111.86(18)
H10C C10A H10D 107.9
C11A C10A H10C 109.2
C11A C10A H10D 109.2
N2A C11A C10A 109.78(17)
N2A C11A H11C 109.7
N2A C11A H11D 109.7
C10A C11A H11C 109.7
C10A C11A H11D 109.7
H11C C11A H11D 108.2
N2A C12A H12C 109.2
N2A C12A H12D 109.2
N2A C12A C13A 112.13(17)
H12C C12A H12D 107.9
C13A C12A H12C 109.2
C13A C12A H12D 109.2
N1A C13A C12A 111.11(17)
N1A C13A H13C 109.4
N1A C13A H13D 109.4
C12A C13A H13C 109.4
C12A C13A H13D 109.4
H13C C13A H13D 108.0
N3A C14A H14A 116.2
N3A C14A C15A 118.0(2)
N3A C14A C16A 118.3(2)
C15A C14A H14A 116.2
C16A C14A H14A 116.2
C16A C14A C15A 60.58(16)
C14A C15A H15C 117.8
C14A C15A H15D 117.8
C14A C15A C16A 59.40(16)
H15C C15A H15D 115.0
C16A C15A H15C 117.8
C16A C15A H15D 117.8
C14A C16A C15A 60.02(16)
C14A C16A H16C 117.8
C14A C16A H16D 117.8
C15A C16A H16C 117.8
C15A C16A H16D 117.8
H16C C16A H16D 114.9
O2A C17A C6A 115.03(19)
O3A C17A O2A 121.40(19)
O3A C17A C6A 123.6(2)
N2A C18A H18C 109.0
N2A C18A H18D 109.0
N2A C18A C19A 113.00(19)
H18C C18A H18D 107.8
C19A C18A H18C 109.0
C19A C18A H18D 109.0
C18A C19A H19D 109.5
C18A C19A H19E 109.5
C18A C19A H19F 109.5
H19D C19A H19E 109.5
H19D C19A H19F 109.5
H19E C19A H19F 109.5
O1C C1C O2C 126.0(2)
O1C C1C C2C 116.9(2)
O2C C1C C2C 117.03(19)
O3C C2C O4C 126.0(2)
O3C C2C C1C 117.1(2)
O4C C2C C1C 116.9(2)

loop_
_geom_bond_atom_site_label_1
_geom_bond_atom_site_label_2
_geom_bond_distance
F1B C2B 1.362(2)
O1B C5B 1.265(2)
O2B H2B 0.8200
O2B C17B 1.330(3)
O3B C17B 1.212(3)
N1B C1B 1.368(3)
N1B C10B 1.462(3)
N1B C13B 1.461(3)
N2B H2BA 0.9800
N2B C11B 1.492(3)
N2B C12B 1.487(3)
N2B C18B 1.497(3)
N3B C7B 1.344(3)
N3B C8B 1.401(3)
N3B C14B 1.457(2)
C1B C2B 1.423(3)
C1B C9B 1.399(3)
C2B C3B 1.356(3)
C3B H3B 0.9300
C3B C4B 1.408(3)
C4B C5B 1.447(3)
C4B C8B 1.406(3)
C5B C6B 1.439(3)
C6B C7B 1.365(3)
C6B C17B 1.486(3)
C7B H7B 0.9300
C8B C9B 1.394(3)
C9B H9B 0.9300
C10B H10A 0.9700
C10B H10B 0.9700
C10B C11B 1.509(3)
C11B H11A 0.9700
C11B H11B 0.9700
C12B H12A 0.9700
C12B H12B 0.9700
C12B C13B 1.516(3)
C13B H13A 0.9700
C13B H13B 0.9700
C14B H14B 0.9800
C14B C15B 1.495(3)
C14B C16B 1.499(3)
C15B H15A 0.9700
C15B H15B 0.9700
C15B C16B 1.511(3)
C16B H16A 0.9700
C16B H16B 0.9700
C18B H18A 0.9700
C18B H18B 0.9700
C18B C19B 1.517(4)
C19B H19A 0.9600
C19B H19B 0.9600
C19B H19C 0.9600
F1A C2A 1.356(2)
O1A C5A 1.260(2)
O2A H2A 0.8200
O2A C17A 1.330(3)
O3A C17A 1.212(3)
N1A C1A 1.374(3)
N1A C10A 1.453(3)
N1A C13A 1.463(3)
N2A H2AA 0.9800
N2A C11A 1.485(3)
N2A C12A 1.494(3)
N2A C18A 1.491(3)
N3A C7A 1.344(3)
N3A C8A 1.399(3)
N3A C14A 1.466(3)
C1A C2A 1.421(3)
C1A C9A 1.393(3)
C2A C3A 1.356(3)
C3A H3A 0.9300
C3A C4A 1.406(3)
C4A C5A 1.449(3)
C4A C8A 1.405(3)
C5A C6A 1.432(3)
C6A C7A 1.366(3)
C6A C17A 1.484(3)
C7A H7A 0.9300
C8A C9A 1.402(3)
C9A H9A 0.9300
C10A H10C 0.9700
C10A H10D 0.9700
C10A C11A 1.510(3)
C11A H11C 0.9700
C11A H11D 0.9700
C12A H12C 0.9700
C12A H12D 0.9700
C12A C13A 1.512(3)
C13A H13C 0.9700
C13A H13D 0.9700
C14A H14A 0.9800
C14A C15A 1.490(3)
C14A C16A 1.481(3)
C15A H15C 0.9700
C15A H15D 0.9700
C15A C16A 1.498(3)
C16A H16C 0.9700
C16A H16D 0.9700
C18A H18C 0.9700
C18A H18D 0.9700
C18A C19A 1.514(3)
C19A H19D 0.9600
C19A H19E 0.9600
C19A H19F 0.9600
O1C C1C 1.235(3)
O2C C1C 1.264(3)
O3C C2C 1.242(3)
O4C C2C 1.268(3)
C1C C2C 1.525(3)

loop_
_geom_hbond_atom_site_label_D
_geom_hbond_atom_site_label_H
_geom_hbond_atom_site_label_A
_geom_hbond_site_symmetry_A
_geom_hbond_distance_DH
_geom_hbond_distance_HA
_geom_hbond_distance_DA
_geom_hbond_angle_DHA
O2B H2B O1B . 0.82 1.78 2.542(2) 153.8
N2B H2BA O2C 2_666 0.98 1.67 2.615(2) 160.9
O2A H2A O1A . 0.82 1.77 2.531(2) 154.4
N2A H2AA O4C 1_655 0.98 1.64 2.609(2) 170.8
C10B H10B O1C 2_666 0.97 2.34 3.231(3) 153.1
C11B H11A O1C . 0.97 2.56 3.358(3) 139.1
C12B H12A O3B 2_665 0.97 2.51 3.302(3) 138.2
C15B H15A O1A 2_665 0.97 2.48 3.433(3) 168.7
C16B H16A O3B 2_565 0.97 2.46 3.167(3) 129.9
C7A H7A F1B 1_545 0.93 2.54 3.314(3) 140.7
C12A H12C O2A 2_755 0.97 2.53 3.462(3) 161.8
C13A H13C O3C 1_655 0.97 2.47 3.254(3) 137.2
C16A H16D O3A 2_655 0.97 2.37 3.325(3) 170.2
C18A H18D O1C 2_756 0.97 2.58 3.236(3) 125.3
C19A H19F O3C 2_756 0.96 2.44 3.375(3) 163.1

loop_
_geom_torsion_atom_site_label_1
_geom_torsion_atom_site_label_2
_geom_torsion_atom_site_label_3
_geom_torsion_atom_site_label_4
_geom_torsion
F1B C2B C3B C4B -176.45(19)
O1B C5B C6B C7B 179.8(2)
O1B C5B C6B C17B -0.5(3)
N1B C1B C2B F1B -7.0(3)
N1B C1B C2B C3B 175.4(2)
N1B C1B C9B C8B -176.91(19)
N1B C10B C11B N2B 56.9(2)
N2B C12B C13B N1B -55.8(2)
N3B C8B C9B C1B 178.95(18)
N3B C14B C15B C16B 108.8(2)
N3B C14B C16B C15B -107.3(2)
C1B N1B C10B C11B 133.6(2)
C1B N1B C13B C12B -134.9(2)
C1B C2B C3B C4B 1.2(3)
C2B C1B C9B C8B 3.3(3)
C2B C3B C4B C5B -174.5(2)
C2B C3B C4B C8B 3.9(3)
C3B C4B C5B O1B 1.1(3)
C3B C4B C5B C6B 178.88(19)
C3B C4B C8B N3B 177.35(18)
C3B C4B C8B C9B -5.4(3)
C4B C5B C6B C7B 2.1(3)
C4B C5B C6B C17B -178.24(18)
C4B C8B C9B C1B 1.7(3)
C5B C4B C8B N3B -4.2(3)
C5B C4B C8B C9B 173.05(18)
C5B C6B C7B N3B -0.9(3)
C5B C6B C17B O2B 3.0(3)
C5B C6B C17B O3B -176.8(2)
C7B N3B C8B C4B 5.5(3)
C7B N3B C8B C9B -171.83(18)
C7B N3B C14B C15B -112.4(2)
C7B N3B C14B C16B -42.8(3)
C7B C6B C17B O2B -177.35(19)
C7B C6B C17B O3B 2.8(3)
C8B N3B C7B C6B -3.0(3)
C8B N3B C14B C15B 69.3(2)
C8B N3B C14B C16B 138.96(19)
C8B C4B C5B O1B -177.22(19)
C8B C4B C5B C6B 0.5(3)
C9B C1B C2B F1B 172.84(18)
C9B C1B C2B C3B -4.8(3)
C10B N1B C1B C2B 150.0(2)
C10B N1B C1B C9B -29.8(3)
C10B N1B C13B C12B 53.0(3)
C11B N2B C12B C13B 58.3(2)
C11B N2B C18B C19B -66.5(3)
C12B N2B C11B C10B -58.4(2)
C12B N2B C18B C19B 172.0(2)
C13B N1B C1B C2B -21.4(3)
C13B N1B C1B C9B 158.8(2)
C13B N1B C10B C11B -54.1(2)
C14B N3B C7B C6B 178.77(19)
C14B N3B C8B C4B -176.27(18)
C14B N3B C8B C9B 6.4(3)
C17B C6B C7B N3B 179.40(18)
C18B N2B C11B C10B 179.11(17)
C18B N2B C12B C13B -177.60(18)
F1A C2A C3A C4A -173.48(18)
O1A C5A C6A C7A 178.4(2)
O1A C5A C6A C17A 1.0(3)
N1A C1A C2A F1A 0.7(3)
N1A C1A C2A C3A -175.23(19)
N1A C1A C9A C8A 172.2(2)
N1A C10A C11A N2A 58.6(2)
N2A C12A C13A N1A -54.1(2)
N3A C8A C9A C1A -177.9(2)
N3A C14A C15A C16A 108.5(2)
N3A C14A C16A C15A -107.9(2)
C1A N1A C10A C11A 102.4(2)
C1A N1A C13A C12A -104.5(2)
C1A C2A C3A C4A 2.5(3)
C2A C1A C9A C8A -3.4(3)
C2A C3A C4A C5A 176.61(19)
C2A C3A C4A C8A -2.3(3)
C3A C4A C5A O1A 1.1(3)
C3A C4A C5A C6A -178.78(18)
C3A C4A C8A N3A -179.17(18)
C3A C4A C8A C9A -0.6(3)
C4A C5A C6A C7A -1.7(3)
C4A C5A C6A C17A -179.16(18)
C4A C8A C9A C1A 3.6(3)
C5A C4A C8A N3A 1.9(3)
C5A C4A C8A C9A -179.53(19)
C5A C6A C7A N3A 1.4(3)
C5A C6A C17A O2A -5.0(3)
C5A C6A C17A O3A 174.4(2)
C7A N3A C8A C4A -2.4(3)
C7A N3A C8A C9A 179.1(2)
C7A N3A C14A C15A -116.6(2)
C7A N3A C14A C16A -46.8(3)
C7A C6A C17A O2A 177.5(2)
C7A C6A C17A O3A -3.1(3)
C8A N3A C7A C6A 0.8(3)
C8A N3A C14A C15A 69.7(3)
C8A N3A C14A C16A 139.5(2)
C8A C4A C5A O1A 179.98(19)
C8A C4A C5A C6A 0.1(3)
C9A C1A C2A F1A 176.35(18)
C9A C1A C2A C3A 0.4(3)
C10A N1A C1A C2A 157.2(2)
C10A N1A C1A C9A -18.1(3)
C10A N1A C13A C12A 55.0(2)
C11A N2A C12A C13A 54.7(2)
C11A N2A C18A C19A -59.7(2)
C12A N2A C11A C10A -55.9(2)
C12A N2A C18A C19A 177.63(19)
C13A N1A C1A C2A -45.1(3)
C13A N1A C1A C9A 139.5(2)
C13A N1A C10A C11A -58.0(2)
C14A N3A C7A C6A -172.9(2)
C14A N3A C8A C4A 171.22(19)
C14A N3A C8A C9A -7.3(3)
C17A C6A C7A N3A 178.9(2)
C18A N2A C11A C10A -178.43(17)
C18A N2A C12A C13A 178.91(17)
O1C C1C C2C O3C -90.8(3)
O1C C1C C2C O4C 87.1(3)
O2C C1C C2C O3C 87.3(3)
O2C C1C C2C O4C -94.8(3)
